data_2020866
loop_
_publ_author_name
'Kelley, Annette'
'Nalla, Sowjanya'
'Bond, Marcus R.'

_publ_section_title
;
 The square-planar to flattened-tetrahedral CuX42&#x2212;(X= Cl, Br)
 structural phase transition in 1,2,6-trimethylpyridinium salts
;
_journal_coeditor_code OG5072
_journal_issue 1
_journal_name_full 'Acta Crystallographica Section B Structural Science, Crystal Engineering and Materials'
_journal_page_first 48
_journal_page_last 60
_journal_paper_doi 10.1107/S205252061402664X
_journal_volume 71
_journal_year 2015
_chemical_formula_moiety '2(C7 H10 N), Br4 Cu'
_chemical_formula_sum 'C14 H20 Br4 Cu N2'
_chemical_formula_weight 599.5
_chemical_name_systematic
;
bis(2,6-dimethylpyridinium) tetrabromidocuprate(II)
;
_space_group_IT_number 15
_symmetry_cell_setting monoclinic
_symmetry_space_group_name_Hall '-C 2yc'
_symmetry_space_group_name_H-M 'C 1 2/c 1'
_atom_sites_solution_hydrogens geom
_atom_sites_solution_primary direct
_atom_sites_solution_secondary difmap
_cell_angle_alpha 90
_cell_angle_beta 97.5400(10)
_cell_angle_gamma 90
_cell_formula_units_Z 4
_cell_length_a 14.5510(3)
_cell_length_b 7.8249(2)
_cell_length_c 17.0624(3)
_cell_measurement_reflns_used 3568
_cell_measurement_temperature 100(2)
_cell_measurement_theta_max 32.03
_cell_measurement_theta_min 2.91
_cell_volume 1925.93(7)
_computing_cell_refinement 'HKL Scalepack (Otwinowski & Minor 1997)'
_computing_data_collection 'Collect (Bruker AXS BV, 1997-2004)'
_computing_data_reduction 'HKL Denzo and Scalepack (Otwinowski & Minor 1997)'
_computing_molecular_graphics 'Ortep-3 for Windows (Farrugia, 1997)'
_computing_publication_material 'WinGX publication routines (Farrugia, 1999)'
_computing_structure_refinement 'SHELXL-97 (Sheldrick, 1997)'
_diffrn_ambient_temperature 100(2)
_diffrn_detector_area_resol_mean 9
_diffrn_measured_fraction_theta_full 0.996
_diffrn_measured_fraction_theta_max 0.996
_diffrn_measurement_device '95mm CCD camera on \k-goniostat'
_diffrn_measurement_device_type KappaCCD
_diffrn_measurement_method 'CCD rotation images, thick slices'
_diffrn_radiation_monochromator graphite
_diffrn_radiation_type MoK\a
_diffrn_radiation_wavelength 0.71073
_diffrn_reflns_av_R_equivalents 0.0438
_diffrn_reflns_limit_h_max 21
_diffrn_reflns_limit_h_min -21
_diffrn_reflns_limit_k_max 11
_diffrn_reflns_limit_k_min -11
_diffrn_reflns_limit_l_max 25
_diffrn_reflns_limit_l_min -25
_diffrn_reflns_number 40655
_diffrn_reflns_reduction_process
;
        Scaled and merged with Sortav
        R.H. Blessing, (1987) Cryst. Rev. 1, 3-58
        R.H. Blessing, (1989) J. Appl. Cryst. 22, 396-397
;
_diffrn_reflns_theta_full 32.07
_diffrn_reflns_theta_max 32.07
_diffrn_reflns_theta_min 3.93
_exptl_absorpt_coefficient_mu 9.428
_exptl_absorpt_correction_T_max 0.159
_exptl_absorpt_correction_T_min 0.094
_exptl_absorpt_correction_type multi-scan
_exptl_absorpt_process_details '(DENZO/SCALEPACK; Otwinowski & Minor, 1997)'
_exptl_crystal_colour 'dark purple'
_exptl_crystal_density_diffrn 2.068
_exptl_crystal_density_method 'not measured'
_exptl_crystal_description prism
_exptl_crystal_F_000 1148
_exptl_crystal_size_max 0.34
_exptl_crystal_size_mid 0.23
_exptl_crystal_size_min 0.05
_refine_diff_density_max 0.804
_refine_diff_density_min -1.145
_refine_ls_extinction_method none
_refine_ls_goodness_of_fit_ref 1.048
_refine_ls_hydrogen_treatment constr
_refine_ls_matrix_type full
_refine_ls_number_constraints 0
_refine_ls_number_parameters 96
_refine_ls_number_reflns 3356
_refine_ls_number_restraints 0
_refine_ls_restrained_S_all 1.048
_refine_ls_R_factor_all 0.0689
_refine_ls_R_factor_gt 0.0398
_refine_ls_shift/su_max 0.001
_refine_ls_shift/su_mean 0
_refine_ls_structure_factor_coef Fsqd
_refine_ls_weighting_details 'calc w=1/[\s^2^(Fo^2^)+(0.0447P)^2^+6.0790P] where P=(Fo^2^+2Fc^2^)/3'
_refine_ls_weighting_scheme calc
_refine_ls_wR_factor_gt 0.0865
_refine_ls_wR_factor_ref 0.0982
_reflns_number_gt 2453
_reflns_number_total 3356
_reflns_threshold_expression >2sigma(I)
_cod_data_source_file og5072sup1_26lutbr100k.cif
_cod_data_source_block 26lutbr100k
_cod_original_sg_symbol_H-M C2/c
_cod_database_code 2020866

loop_
_space_group_symop_operation_xyz
'x, y, z'
'-x, y, -z+1/2'
'x+1/2, y+1/2, z'
'-x+1/2, y+1/2, -z+1/2'
'-x, -y, -z'
'x, -y, z-1/2'
'-x+1/2, -y+1/2, -z'
'x+1/2, -y+1/2, z-1/2'

loop_
_atom_site_type_symbol
_atom_site_label
_atom_site_fract_x
_atom_site_fract_y
_atom_site_fract_z
_atom_site_U_iso_or_equiv
_atom_site_adp_type
_atom_site_calc_flag
_atom_site_refinement_flags
_atom_site_occupancy
_atom_site_symmetry_multiplicity
_atom_site_disorder_assembly
_atom_site_disorder_group
Cu Cu1 0.5 0.81548(8) 0.75 0.01725(14) Uani d S 1 2 . .
Br Br1 0.64826(3) 0.69894(5) 0.802284(19) 0.02023(10) Uani d . 1 1 . .
Br Br2 0.54469(3) 0.91164(5) 0.62839(2) 0.02324(11) Uani d . 1 1 . .
N N1 0.7063(2) 0.5633(4) 0.63017(17) 0.0178(6) Uani d . 1 1 . .
H H1 0.6889 0.5904 0.6748 0.021 Uiso calc R 1 1 . .
C C2 0.7902(2) 0.6155(4) 0.6161(2) 0.0169(7) Uani d . 1 1 . .
C C21 0.8476(3) 0.7115(5) 0.6798(2) 0.0264(8) Uani d . 1 1 . .
H H21A 0.814 0.724 0.7242 0.04 Uiso calc PR 0.5 1 . .
H H21B 0.8619 0.8224 0.6605 0.04 Uiso calc PR 0.5 1 . .
H H21C 0.9041 0.6502 0.6957 0.04 Uiso calc PR 0.5 1 . .
H H21D 0.906 0.7404 0.6627 0.04 Uiso calc PR 0.5 1 . .
H H21E 0.8582 0.642 0.7265 0.04 Uiso calc PR 0.5 1 . .
H H21F 0.8159 0.8142 0.6913 0.04 Uiso calc PR 0.5 1 . .
C C3 0.8178(3) 0.5756(5) 0.5439(2) 0.0204(7) Uani d . 1 1 . .
H H3 0.8759 0.609 0.5324 0.025 Uiso calc R 1 1 . .
C C4 0.7584(3) 0.4855(5) 0.4886(2) 0.0220(7) Uani d . 1 1 . .
H H4 0.7758 0.4618 0.4393 0.026 Uiso calc R 1 1 . .
C C5 0.6727(3) 0.4304(5) 0.5067(2) 0.0218(8) Uani d . 1 1 . .
H H5 0.6335 0.367 0.4703 0.026 Uiso calc R 1 1 . .
C C6 0.6466(3) 0.4707(5) 0.5791(2) 0.0193(7) Uani d . 1 1 . .
C C61 0.5571(3) 0.4142(5) 0.6057(2) 0.0248(8) Uani d . 1 1 . .
H H61A 0.5535 0.4571 0.6579 0.037 Uiso calc PR 0.5 1 . .
H H61B 0.5546 0.2916 0.6062 0.037 Uiso calc PR 0.5 1 . .
H H61C 0.5061 0.4577 0.5699 0.037 Uiso calc PR 0.5 1 . .
H H61D 0.5226 0.3472 0.5648 0.037 Uiso calc PR 0.5 1 . .
H H61E 0.5215 0.5126 0.6165 0.037 Uiso calc PR 0.5 1 . .
H H61F 0.5701 0.3466 0.6528 0.037 Uiso calc PR 0.5 1 . .

loop_
_atom_site_aniso_label
_atom_site_aniso_U_11
_atom_site_aniso_U_22
_atom_site_aniso_U_33
_atom_site_aniso_U_12
_atom_site_aniso_U_13
_atom_site_aniso_U_23
Cu1 0.0188(3) 0.0197(3) 0.0142(3) 0 0.0057(2) 0
Br1 0.02187(18) 0.02394(19) 0.01505(16) 0.00360(14) 0.00304(12) 0.00055(14)
Br2 0.02448(19) 0.0279(2) 0.01908(17) 0.00444(16) 0.00933(13) 0.00703(15)
N1 0.0188(14) 0.0212(15) 0.0146(13) 0.0018(12) 0.0061(11) 0.0016(11)
C2 0.0196(17) 0.0118(15) 0.0197(16) 0.0015(13) 0.0041(13) 0.0034(13)
C21 0.0248(19) 0.027(2) 0.0271(19) -0.0069(16) 0.0029(15) -0.0079(16)
C3 0.0206(17) 0.0197(17) 0.0218(17) 0.0027(15) 0.0061(14) 0.0042(14)
C4 0.0232(18) 0.0253(19) 0.0181(16) 0.0083(16) 0.0054(14) 0.0010(15)
C5 0.0240(18) 0.0235(19) 0.0170(16) 0.0029(15) -0.0009(13) -0.0026(14)
C6 0.0187(17) 0.0176(16) 0.0212(16) 0.0012(14) 0.0010(13) 0.0013(14)
C61 0.0212(18) 0.028(2) 0.0262(18) -0.0025(16) 0.0063(14) 0.0007(16)

loop_
_atom_type_symbol
_atom_type_description
_atom_type_scat_dispersion_real
_atom_type_scat_dispersion_imag
_atom_type_scat_source
C C 0.0033 0.0016 'International Tables Vol C Tables 4.2.6.8 and 6.1.1.4'
H H 0 0 'International Tables Vol C Tables 4.2.6.8 and 6.1.1.4'
N N 0.0061 0.0033 'International Tables Vol C Tables 4.2.6.8 and 6.1.1.4'
Cu Cu 0.3201 1.2651 'International Tables Vol C Tables 4.2.6.8 and 6.1.1.4'
Br Br -0.2901 2.4595 'International Tables Vol C Tables 4.2.6.8 and 6.1.1.4'

loop_
_geom_angle_atom_site_label_1
_geom_angle_atom_site_label_2
_geom_angle_atom_site_label_3
_geom_angle_site_symmetry_1
_geom_angle_site_symmetry_3
_geom_angle
Br1 Cu1 Br1 . 2_656 135.40(3)
Br1 Cu1 Br2 . . 96.261(12)
Br1 Cu1 Br2 . 2_656 97.538(13)
Br2 Cu1 Br2 . 2_656 143.09(4)
C6 N1 C2 . . 124.8(3)
C6 N1 H1 . . 117.6
C2 N1 H1 . . 117.6
N1 C2 C3 . . 118.0(3)
N1 C2 C21 . . 117.6(3)
C3 C2 C21 . . 124.4(3)
C2 C21 H21A . . 109.5
C2 C21 H21B . . 109.5
H21A C21 H21B . . 109.5
C2 C21 H21C . . 109.5
H21A C21 H21C . . 109.5
H21B C21 H21C . . 109.5
C2 C21 H21D . . 109.5
C2 C21 H21E . . 109.5
H21D C21 H21E . . 109.5
C2 C21 H21F . . 109.5
H21D C21 H21F . . 109.5
H21E C21 H21F . . 109.5
C2 C3 C4 . . 119.6(3)
C2 C3 H3 . . 120.2
C4 C3 H3 . . 120.2
C3 C4 C5 . . 120.3(3)
C3 C4 H4 . . 119.9
C5 C4 H4 . . 119.9
C4 C5 C6 . . 119.3(3)
C4 C5 H5 . . 120.4
C6 C5 H5 . . 120.4
C5 C6 N1 . . 118.0(3)
C5 C6 C61 . . 123.8(3)
N1 C6 C61 . . 118.1(3)
C6 C61 H61A . . 109.5
C6 C61 H61B . . 109.5
H61A C61 H61B . . 109.5
C6 C61 H61C . . 109.5
H61A C61 H61C . . 109.5
H61B C61 H61C . . 109.5
C6 C61 H61D . . 109.5
C6 C61 H61E . . 109.5
H61D C61 H61E . . 109.5
C6 C61 H61F . . 109.5
H61D C61 H61F . . 109.5
H61E C61 H61F . . 109.5

loop_
_geom_bond_atom_site_label_1
_geom_bond_atom_site_label_2
_geom_bond_site_symmetry_2
_geom_bond_distance
Cu1 Br1 . 2.4034(4)
Cu1 Br2 . 2.3768(4)
N1 C6 . 1.356(5)
N1 C2 . 1.339(5)
N1 H1 . 0.86
C2 C3 . 1.382(5)
C2 C21 . 1.484(5)
C21 H21A . 0.96
C21 H21B . 0.96
C21 H21C . 0.96
C21 H21D . 0.96
C21 H21E . 0.96
C21 H21F . 0.96
C3 C4 . 1.385(5)
C3 H3 . 0.93
C4 C5 . 1.392(5)
C4 H4 . 0.93
C5 C6 . 1.376(5)
C5 H5 . 0.93
C6 C61 . 1.500(5)
C61 H61A . 0.96
C61 H61B . 0.96
C61 H61C . 0.96
C61 H61D . 0.96
C61 H61E . 0.96
C61 H61F . 0.96

_cod_database_fobs_code 2020866
